data_7223750
loop_
_publ_author_name
'Asha, K. S.'
'Makkitaya, Madhuri'
'Sirohi, Anshu'
'Yadav, Lalit'
'Sheet, Goutam'
'Mandal, Sukhendu'

_publ_section_title
;
 A series of s-block (Ca, Sr and Ba) metal--organic frameworks: synthesis
 and structure--property correlation
;
_journal_issue 6
_journal_name_full CrystEngComm
_journal_page_first 1046
_journal_paper_doi 10.1039/C5CE01995H
_journal_volume 18
_journal_year 2016
_chemical_formula_sum 'C72.5 H54.5 Ca3.5 N2.5 O23'
_chemical_formula_weight 1468.96
_chemical_name_common CalciumMOF
_chemical_name_systematic
;
 ?
;
_space_group_crystal_system monoclinic
_space_group_IT_number 15
_space_group_name_Hall '-C 2yc'
_space_group_name_H-M_alt 'C 1 2/c 1'
_symmetry_space_group_name_Hall '-C 2yc'
_symmetry_space_group_name_H-M 'C 1 2/c 1'
_atom_sites_solution_hydrogens geom
_atom_sites_solution_primary direct
_atom_sites_solution_secondary difmap
_audit_creation_method SHELXL-2014
_audit_update_record
;
2015-12-17 deposited with the CCDC.
2016-01-04 downloaded from the CCDC.
;
_cell_angle_alpha 90
_cell_angle_beta 90.994(9)
_cell_angle_gamma 90
_cell_formula_units_Z 8
_cell_length_a 28.281(4)
_cell_length_b 20.849(3)
_cell_length_c 30.699(4)
_cell_measurement_temperature 298(2)
_cell_volume 18098(4)
_computing_cell_refinement 'Bruker SMART'
_computing_data_collection 'Bruker SMART'
_computing_data_reduction 'Bruker SAINT'
_computing_molecular_graphics 'Bruker SHELXTL'
_computing_publication_material 'Bruker SHELXTL'
_computing_structure_refinement 'SHELXL-2014 (Sheldrick, 2014)'
_computing_structure_solution 'SHELXS-97 (Sheldrick, 1990)'
_diffrn_ambient_temperature 298(2)
_diffrn_measured_fraction_theta_full 0.962
_diffrn_measured_fraction_theta_max 0.957
_diffrn_measurement_device_type 'CCD area detector'
_diffrn_measurement_method 'phi and omega scans'
_diffrn_radiation_type MoK\a
_diffrn_radiation_wavelength 0.71073
_diffrn_reflns_av_R_equivalents 0.2351
_diffrn_reflns_av_unetI/netI 0.2646
_diffrn_reflns_laue_measured_fraction_full 0.962
_diffrn_reflns_laue_measured_fraction_max 0.957
_diffrn_reflns_limit_h_max 37
_diffrn_reflns_limit_h_min -35
_diffrn_reflns_limit_k_max 27
_diffrn_reflns_limit_k_min -27
_diffrn_reflns_limit_l_max 40
_diffrn_reflns_limit_l_min -40
_diffrn_reflns_number 75149
_diffrn_reflns_point_group_measured_fraction_full 0.962
_diffrn_reflns_point_group_measured_fraction_max 0.957
_diffrn_reflns_theta_full 25.242
_diffrn_reflns_theta_max 28.410
_diffrn_reflns_theta_min 2.321
_exptl_absorpt_coefficient_mu 0.273
_exptl_absorpt_correction_T_max 0.960
_exptl_absorpt_correction_T_min 0.947
_exptl_absorpt_correction_type empirical
_exptl_absorpt_process_details SADABS
_exptl_crystal_colour colorless
_exptl_crystal_density_diffrn 1.078
_exptl_crystal_description platelike
_exptl_crystal_F_000 6088
_exptl_crystal_size_max 0.200
_exptl_crystal_size_mid 0.200
_exptl_crystal_size_min 0.150
_refine_diff_density_max 1.072
_refine_diff_density_min -1.013
_refine_diff_density_rms 0.091
_refine_ls_extinction_method none
_refine_ls_goodness_of_fit_ref 0.943
_refine_ls_hydrogen_treatment none
_refine_ls_matrix_type full
_refine_ls_number_parameters 941
_refine_ls_number_reflns 21771
_refine_ls_number_restraints 0
_refine_ls_restrained_S_all 0.943
_refine_ls_R_factor_all 0.2647
_refine_ls_R_factor_gt 0.1250
_refine_ls_shift/su_max 0.000
_refine_ls_shift/su_mean 0.000
_refine_ls_structure_factor_coef Fsqd
_refine_ls_weighting_details 'w=1/[\s^2^(Fo^2^)+(0.1324P)^2^] where P=(Fo^2^+2Fc^2^)/3'
_refine_ls_weighting_scheme calc
_refine_ls_wR_factor_gt 0.2347
_refine_ls_wR_factor_ref 0.2952
_reflns_Friedel_coverage 0.000
_reflns_number_gt 8260
_reflns_number_total 21771
_reflns_threshold_expression 'I > 2\s(I)'
_cod_data_source_file c5ce01995h2.cif
_cod_data_source_block compound1
_cod_depositor_comments 'Adding full bibliography for 7223750--7223752.cif.'
_cod_original_formula_sum 'C72.50 H54.50 Ca3.50 N2.50 O23'
_cod_database_code 7223750
_shelx_space_group_comment
;
The symmetry employed for this shelxl refinement is uniquely defined
by the following loop, which should always be used as a source of
symmetry information in preference to the above space-group names.
They are only intended as comments.
;
_shelx_estimated_absorpt_t_min 0.947
_shelx_estimated_absorpt_t_max 0.960
_shelxl_version_number 2014-3

loop_
_space_group_symop_operation_xyz
'x, y, z'
'-x, y, -z+1/2'
'x+1/2, y+1/2, z'
'-x+1/2, y+1/2, -z+1/2'
'-x, -y, -z'
'x, -y, z-1/2'
'-x+1/2, -y+1/2, -z'
'x+1/2, -y+1/2, z-1/2'

loop_
_atom_site_label
_atom_site_type_symbol
_atom_site_fract_x
_atom_site_fract_y
_atom_site_fract_z
_atom_site_U_iso_or_equiv
_atom_site_adp_type
_atom_site_occupancy
_atom_site_site_symmetry_order
_atom_site_calc_flag
_atom_site_refinement_flags_posn
_atom_site_refinement_flags_adp
_atom_site_refinement_flags_occupancy
Ca1 Ca 0.5098 0.7380 0.3128 0.027 Uani 1 1 d . . .
Ca2 Ca 0.5406 0.7088 0.4308 0.028 Uani 1 1 d . . .
Ca3 Ca 0.6239 0.8285 0.4863 0.039 Uani 1 1 d . . .
Ca4 Ca 0.4710 0.5844 0.4967 0.060 Uani 0.5 1 d . . P
O1 O 0.4443 0.8140 0.3091 0.050 Uani 1 1 d . . .
O2 O 0.5544 0.7612 0.2525 0.051 Uani 1 1 d . . .
O3 O 0.5393 0.8192 0.3619 0.036 Uani 1 1 d . . .
O4 O 0.4938 0.6377 0.2858 0.051 Uani 1 1 d . . .
O5 O 0.5704 0.6864 0.3536 0.041 Uani 1 1 d . . .
O6 O 0.5891 0.6220 0.4080 0.064 Uani 1 1 d . . .
O7 O 0.5875 0.8048 0.4186 0.036 Uani 1 1 d . . .
O8 O 0.4903 0.7812 0.4695 0.067 Uani 1 1 d . . .
H8A H 0.4680 0.7992 0.4518 0.100 Uiso 1 1 d R U .
H8B H 0.5069 0.8140 0.4817 0.100 Uiso 1 1 d R U .
O9 O 0.5942 0.7242 0.4948 0.042 Uani 1 1 d . . .
O10 O 0.4699 0.6349 0.4272 0.062 Uani 1 1 d . . .
O11 O 0.7001 0.7918 0.4684 0.064 Uani 1 1 d . . .
H11A H 0.6999 0.7499 0.4615 0.096 Uiso 1 1 d R U .
H11B H 0.7207 0.7968 0.4907 0.096 Uiso 1 1 d R U .
O12 O 0.6381 0.9360 0.4713 0.097 Uani 1 1 d . . .
H12A H 0.6124 0.9745 0.4729 0.145 Uiso 1 1 d R U .
H12B H 0.6707 0.9585 0.4610 0.145 Uiso 1 1 d R U .
O13 O 0.5520 0.8635 0.5146 0.057 Uani 1 1 d . . .
O14 O 0.4714 0.7135 0.3802 0.036 Uani 1 1 d . . .
O15 O 0.5432 0.6460 0.5016 0.047 Uani 1 1 d . . .
O16 O 0.5334 0.9552 0.5434 0.234 Uani 1 1 d . . .
O17 O 0.6623 0.8424 0.5521 0.064 Uani 1 1 d . . .
O18 O 0.7356 0.8077 0.5501 0.077 Uani 1 1 d . . .
C80 C 0.5213 0.4925 0.4151 0.187 Uani 1 1 d . . .
O19 O 0.4352 0.6863 0.5206 0.306 Uani 1 1 d . . .
H H 0.4334 0.7887 0.5027 0.459 Uiso 1 1 d R U .
HA H 0.4307 0.7536 0.5788 0.459 Uiso 1 1 d R U .
H19A H 0.4037 0.7108 0.5698 0.459 Uiso 1 1 d R U .
H19B H 0.3891 0.7382 0.4990 0.459 Uiso 1 1 d R U .
O20 O 0.3985 0.5274 0.4898 0.176 Uani 1 1 d . . .
C54 C 0.5402 0.8967 0.5464 0.085 Uani 1 1 d . . .
C55 C 0.5323 0.8655 0.5897 0.061 Uani 1 1 d . . .
C60 C 0.5113 0.8940 0.6218 0.241 Uani 1 1 d . . .
H60 H 0.5011 0.9361 0.6182 0.290 Uiso 1 1 calc R U .
C59 C 0.5034 0.8621 0.6632 0.202 Uani 1 1 d . . .
H59 H 0.4874 0.8834 0.6851 0.242 Uiso 1 1 calc R U .
C58 C 0.5184 0.8035 0.6697 0.072 Uani 1 1 d . . .
C61 C 0.5091 0.7697 0.7116 0.078 Uani 1 1 d . . .
C63 C 0.5095 0.7015 0.7127 0.072 Uani 1 1 d . . .
H63 H 0.5165 0.6791 0.6874 0.087 Uiso 1 1 calc R U .
C64 C 0.5000 0.6676 0.7500 0.063 Uani 1 2 d S T P
C65 C 0.5000 0.5969 0.7500 0.052 Uani 1 2 d S T P
C66 C 0.4957 0.5610 0.7117 0.063 Uani 1 1 d . . .
H66 H 0.4927 0.5825 0.6853 0.076 Uiso 1 1 calc R U .
C67 C 0.4958 0.4960 0.7116 0.055 Uani 1 1 d . . .
H67 H 0.4930 0.4742 0.6853 0.066 Uiso 1 1 calc R U .
C20 C 0.5000 0.5385 0.2500 0.045 Uani 1 2 d S T P
C19 C 0.5000 0.6097 0.2500 0.040 Uani 1 2 d S T P
C53 C 0.5794 0.6168 0.5864 0.060 Uani 1 1 d . . .
H53 H 0.5509 0.5977 0.5783 0.073 Uiso 1 1 calc R U .
C52 C 0.6005 0.6026 0.6266 0.061 Uani 1 1 d . . .
H52 H 0.5850 0.5751 0.6454 0.073 Uiso 1 1 calc R U .
C51 C 0.6435 0.6277 0.6395 0.043 Uani 1 1 d . . .
C11 C 0.1662 0.8888 0.1825 0.047 Uani 1 1 d . . .
C12 C 0.1452 0.9325 0.2105 0.045 Uani 1 1 d . . .
H12 H 0.1164 0.9511 0.2026 0.054 Uiso 1 1 calc R U .
C13 C 0.1666 0.9489 0.2502 0.046 Uani 1 1 d . . .
C15 C 0.1452 0.9972 0.2796 0.042 Uani 1 1 d . . .
C17 C 0.1249 1.0527 0.2643 0.042 Uani 1 1 d . . .
H17 H 0.1229 1.0598 0.2344 0.050 Uiso 1 1 calc R U .
C18 C 0.1073 1.0984 0.2925 0.036 Uani 1 1 d . . .
H18 H 0.0944 1.1363 0.2816 0.043 Uiso 1 1 calc R U .
C25 C 0.6088 0.5878 0.3369 0.037 Uani 1 1 d . . .
C24 C 0.5885 0.6347 0.3681 0.038 Uani 1 1 d . . .
C56 C 0.5452 0.8057 0.5969 0.117 Uani 1 1 d . . .
H56 H 0.5587 0.7824 0.5745 0.141 Uiso 1 1 calc R U .
C57 C 0.5394 0.7769 0.6367 0.157 Uani 1 1 d . . .
H57 H 0.5513 0.7356 0.6404 0.189 Uiso 1 1 calc R U .
C1 C 0.4253 0.7958 0.2741 0.035 Uani 1 1 d . . .
C47 C 0.5782 0.6768 0.5156 0.036 Uani 1 1 d . . .
C29 C 0.3787 0.6868 0.3514 0.049 Uani 1 1 d . . .
H29 H 0.3898 0.7282 0.3467 0.059 Uiso 1 1 calc R U .
C28 C 0.4049 0.6445 0.3775 0.040 Uani 1 1 d . . .
C27 C 0.4518 0.6651 0.3960 0.039 Uani 1 1 d . . .
C33 C 0.3877 0.5833 0.3850 0.047 Uani 1 1 d . . .
H33 H 0.4044 0.5552 0.4030 0.056 Uiso 1 1 calc R U .
C32 C 0.3453 0.5639 0.3654 0.051 Uani 1 1 d . . .
H32 H 0.3340 0.5227 0.3705 0.061 Uiso 1 1 calc R U .
C31 C 0.3193 0.6051 0.3383 0.045 Uani 1 1 d . . .
C34 C 0.2762 0.5830 0.3146 0.045 Uani 1 1 d . . .
C39 C 0.2448 0.5384 0.3325 0.052 Uani 1 1 d . . .
H39 H 0.2502 0.5232 0.3606 0.063 Uiso 1 1 calc R U .
C38 C 0.2055 0.5165 0.3086 0.055 Uani 1 1 d . . .
C37 C 0.1980 0.5395 0.2671 0.055 Uani 1 1 d . . .
H37 H 0.1719 0.5249 0.2512 0.066 Uiso 1 1 calc R U .
C36 C 0.2283 0.5840 0.2480 0.049 Uani 1 1 d . . .
C35 C 0.2671 0.6042 0.2720 0.048 Uani 1 1 d . . .
H35 H 0.2881 0.6330 0.2594 0.057 Uiso 1 1 calc R U .
C72 C 0.7214 0.8931 0.7024 0.049 Uani 1 1 d . . .
C40 C 0.1720 0.4701 0.3283 0.053 Uani 1 1 d . . .
C42 C 0.1885 0.4242 0.3592 0.048 Uani 1 1 d . . .
H42 H 0.2203 0.4237 0.3676 0.057 Uiso 1 1 calc R U .
C43 C 0.1577 0.3804 0.3766 0.041 Uani 1 1 d . . .
H43 H 0.1688 0.3515 0.3975 0.050 Uiso 1 1 calc R U .
C22 C 0.6107 0.8785 0.3637 0.037 Uani 1 1 d . . .
C21 C 0.5767 0.8306 0.3821 0.033 Uani 1 1 d . . .
C23 C 0.5945 0.9223 0.3331 0.062 Uani 1 1 d . . .
H23 H 0.5628 0.9217 0.3243 0.074 Uiso 1 1 calc R U .
C41 C 0.1247 0.4672 0.3155 0.068 Uani 1 1 d . . .
H41 H 0.1131 0.4959 0.2947 0.081 Uiso 1 1 calc R U .
C30 C 0.3361 0.6674 0.3325 0.051 Uani 1 1 d . . .
H30 H 0.3186 0.6963 0.3157 0.062 Uiso 1 1 calc R U .
C2 C 0.3749 0.8144 0.2641 0.042 Uani 1 1 d . . .
C8 C 0.3489 0.7868 0.2308 0.047 Uani 1 1 d . . .
H8 H 0.3629 0.7554 0.2137 0.056 Uiso 1 1 calc R U .
C6 C 0.3030 0.8042 0.2220 0.053 Uani 1 1 d . . .
H6 H 0.2859 0.7826 0.2004 0.064 Uiso 1 1 calc R U .
C5 C 0.2809 0.8544 0.2453 0.050 Uani 1 1 d . . .
C9 C 0.2331 0.8792 0.2341 0.048 Uani 1 1 d . . .
C14 C 0.2104 0.9217 0.2608 0.051 Uani 1 1 d . . .
H14 H 0.2249 0.9330 0.2871 0.061 Uiso 1 1 calc R U .
C10 C 0.2096 0.8631 0.1943 0.051 Uani 1 1 d . . .
H10 H 0.2239 0.8343 0.1755 0.062 Uiso 1 1 calc R U .
C4 C 0.3074 0.8806 0.2796 0.084 Uani 1 1 d . . .
H4 H 0.2936 0.9118 0.2969 0.100 Uiso 1 1 calc R U .
C3 C 0.3536 0.8619 0.2890 0.075 Uani 1 1 d . . .
H3 H 0.3703 0.8811 0.3118 0.091 Uiso 1 1 calc R U .
C50 C 0.6653 0.6686 0.6103 0.085 Uani 1 1 d . . .
H50 H 0.6947 0.6860 0.6175 0.102 Uiso 1 1 calc R U .
C49 C 0.6439 0.6840 0.5707 0.075 Uani 1 1 d . . .
H49 H 0.6592 0.7117 0.5518 0.090 Uiso 1 1 calc R U .
C48 C 0.6011 0.6594 0.5587 0.036 Uani 1 1 d . . .
C16 C 0.1472 0.9872 0.3242 0.052 Uani 1 1 d . . .
H16 H 0.1610 0.9499 0.3352 0.062 Uiso 1 1 calc R U .
C26 C 0.6289 0.5321 0.3527 0.053 Uani 1 1 d . . .
H26 H 0.6302 0.5245 0.3825 0.064 Uiso 1 1 calc R U .
C68 C 0.7018 0.8323 0.5691 0.049 Uani 1 1 d . . .
C69 C 0.7084 0.8516 0.6160 0.050 Uani 1 1 d . . .
C74 C 0.6702 0.8669 0.6412 0.067 Uani 1 1 d . . .
H74 H 0.6398 0.8636 0.6293 0.081 Uiso 1 1 calc R U .
C73 C 0.6761 0.8869 0.6832 0.072 Uani 1 1 d . . .
H73 H 0.6496 0.8966 0.6996 0.086 Uiso 1 1 calc R U .
C71 C 0.7597 0.8758 0.6778 0.055 Uani 1 1 d . . .
H71 H 0.7900 0.8784 0.6899 0.066 Uiso 1 1 calc R U .
C70 C 0.7537 0.8547 0.6349 0.052 Uani 1 1 d . . .
H70 H 0.7798 0.8426 0.6189 0.063 Uiso 1 1 calc R U .
C62 C 0.5000 0.8011 0.7500 0.086 Uani 1 2 d S T P
H62 H 0.5000 0.8457 0.7500 0.103 Uiso 1 2 calc R U P
N1 N 0.3334 0.4652 0.5011 0.146 Uani 1 1 d . . .
C46 C 0.3174 0.4145 0.5273 0.151 Uani 1 1 d . . .
H46A H 0.2835 0.4151 0.5280 0.226 Uiso 1 1 calc R U .
H46B H 0.3300 0.4194 0.5563 0.226 Uiso 1 1 calc R U .
H46C H 0.3278 0.3744 0.5154 0.226 Uiso 1 1 calc R U .
C45 C 0.3061 0.5022 0.4696 0.383 Uani 1 1 d . . .
H45A H 0.2852 0.5305 0.4847 0.574 Uiso 1 1 calc R U .
H45B H 0.2880 0.4737 0.4514 0.574 Uiso 1 1 calc R U .
H45C H 0.3272 0.5269 0.4521 0.574 Uiso 1 1 calc R U .
C44 C 0.3789 0.4858 0.5080 0.126 Uani 1 1 d . . .
H44 H 0.3962 0.4645 0.5296 0.151 Uiso 1 1 calc R U .
O100 O 0.5011 0.9270 0.4333 0.173 Uani 1 1 d G . .
O101 O 0.4595 0.8403 0.3917 0.084 Uani 1 1 d G . .
O21 O 0.5077 0.5038 0.4541 0.179 Uani 1 1 d . . .
N2 N 0.5428 0.4303 0.4195 0.173 Uani 1 1 d . . .
C82 C 0.5964 1.1064 0.4691 0.318 Uani 0.5 1 d . . P
N3 N 0.6206 1.0420 0.4583 0.050 Uani 0.5 1 d . . P
C83 C 0.6640 1.0588 0.4313 0.050 Uani 0.5 1 d . . P

loop_
_atom_site_aniso_label
_atom_site_aniso_U_11
_atom_site_aniso_U_22
_atom_site_aniso_U_33
_atom_site_aniso_U_23
_atom_site_aniso_U_13
_atom_site_aniso_U_12
Ca1 0.029 0.030 0.021 0.000 -0.004 -0.001
Ca2 0.031 0.029 0.024 -0.003 -0.005 -0.004
Ca3 0.046 0.042 0.028 -0.003 -0.007 -0.010
Ca4 0.058 0.072 0.050 0.027 -0.017 -0.029
O1 0.037 0.065 0.047 -0.002 -0.009 0.014
O2 0.035 0.069 0.047 -0.001 0.015 -0.012
O3 0.038 0.035 0.034 -0.003 -0.006 -0.013
O4 0.065 0.032 0.056 -0.006 -0.016 0.000
O5 0.044 0.044 0.033 -0.010 -0.009 0.015
O6 0.100 0.061 0.033 -0.002 0.000 0.040
O7 0.044 0.040 0.024 0.003 0.000 -0.019
O8 0.055 0.074 0.072 -0.022 0.001 0.007
O9 0.052 0.043 0.030 0.007 -0.013 -0.007
O10 0.055 0.071 0.059 0.031 -0.030 -0.032
O11 0.063 0.085 0.045 -0.017 -0.011 0.008
O12 0.144 0.060 0.086 0.001 0.019 -0.033
O13 0.061 0.064 0.046 -0.011 0.013 0.005
O14 0.031 0.047 0.031 0.005 -0.002 -0.015
O15 0.057 0.053 0.031 0.009 -0.018 -0.019
O16 0.547 0.063 0.098 0.024 0.139 0.078
O17 0.054 0.098 0.039 -0.023 -0.020 0.006
O18 0.058 0.127 0.045 -0.044 -0.015 0.025
C80 0.252 0.156 0.155 -0.043 0.053 -0.010
O19 0.196 0.334 0.392 0.088 0.131 0.069
O20 0.210 0.177 0.139 0.062 -0.021 -0.079
C54 0.144 0.055 0.058 0.005 0.028 0.025
C55 0.098 0.042 0.045 0.003 0.021 0.005
C60 0.585 0.059 0.085 0.017 0.142 0.103
C59 0.481 0.062 0.066 0.006 0.102 0.057
C58 0.133 0.036 0.047 0.000 0.013 -0.003
C61 0.152 0.040 0.042 -0.002 0.022 -0.004
C63 0.117 0.046 0.054 -0.001 0.014 0.000
C64 0.102 0.046 0.043 0.000 0.015 0.000
C65 0.073 0.031 0.051 0.000 0.006 0.000
C66 0.106 0.044 0.040 0.007 -0.004 0.002
C67 0.082 0.041 0.042 -0.005 -0.005 -0.003
C20 0.043 0.045 0.048 0.000 -0.002 0.000
C19 0.054 0.024 0.041 0.000 -0.016 0.000
C53 0.061 0.071 0.049 0.026 -0.029 -0.033
C52 0.058 0.082 0.043 0.035 -0.020 -0.037
C51 0.048 0.045 0.036 0.016 -0.014 -0.020
C11 0.050 0.053 0.038 -0.016 -0.018 0.021
C12 0.038 0.061 0.036 -0.018 -0.010 0.020
C13 0.044 0.059 0.033 -0.017 -0.011 0.024
C15 0.033 0.054 0.037 -0.015 -0.011 0.014
C17 0.036 0.060 0.029 -0.006 -0.005 0.013
C18 0.030 0.041 0.035 -0.007 -0.004 0.010
C25 0.038 0.038 0.034 -0.010 -0.002 0.008
C24 0.040 0.042 0.031 -0.005 -0.003 0.013
C56 0.239 0.055 0.059 0.000 0.056 0.026
C57 0.349 0.042 0.085 0.013 0.099 0.029
C1 0.031 0.038 0.037 0.011 0.004 0.015
C47 0.045 0.037 0.025 0.005 -0.010 -0.009
C29 0.039 0.056 0.052 0.022 -0.013 -0.028
C28 0.036 0.055 0.030 0.009 -0.012 -0.013
C27 0.037 0.053 0.028 0.003 -0.012 -0.017
C33 0.048 0.047 0.044 0.016 -0.021 -0.019
C32 0.047 0.063 0.042 0.020 -0.013 -0.034
C31 0.035 0.063 0.036 0.016 -0.010 -0.022
C34 0.034 0.063 0.038 0.020 -0.011 -0.019
C39 0.049 0.073 0.035 0.023 -0.015 -0.032
C38 0.049 0.072 0.043 0.023 -0.014 -0.031
C37 0.045 0.078 0.042 0.022 -0.015 -0.032
C36 0.042 0.065 0.038 0.022 -0.014 -0.019
C35 0.036 0.066 0.041 0.022 -0.009 -0.023
C72 0.039 0.075 0.034 -0.022 -0.010 0.018
C40 0.043 0.073 0.044 0.023 -0.014 -0.036
C42 0.041 0.068 0.034 0.011 -0.008 -0.019
C43 0.039 0.052 0.033 0.014 -0.006 -0.011
C22 0.037 0.048 0.025 0.006 -0.006 -0.011
C21 0.039 0.038 0.021 -0.006 -0.003 -0.013
C23 0.044 0.082 0.058 0.037 -0.023 -0.024
C41 0.049 0.091 0.063 0.055 -0.027 -0.035
C30 0.039 0.063 0.052 0.023 -0.018 -0.018
C2 0.040 0.053 0.032 0.002 -0.002 0.026
C8 0.038 0.060 0.042 -0.016 -0.005 0.027
C6 0.048 0.071 0.040 -0.024 -0.014 0.023
C5 0.042 0.073 0.034 -0.015 -0.012 0.031
C9 0.040 0.063 0.040 -0.011 -0.012 0.028
C14 0.046 0.065 0.041 -0.025 -0.018 0.019
C10 0.048 0.068 0.038 -0.025 -0.011 0.022
C4 0.061 0.117 0.072 -0.060 -0.034 0.057
C3 0.055 0.105 0.065 -0.046 -0.033 0.046
C50 0.074 0.110 0.069 0.057 -0.047 -0.062
C49 0.076 0.092 0.057 0.045 -0.029 -0.043
C48 0.046 0.037 0.025 0.007 -0.012 -0.009
C16 0.062 0.051 0.043 -0.011 -0.010 0.031
C26 0.069 0.058 0.032 -0.010 -0.011 0.025
C68 0.046 0.058 0.041 -0.017 -0.013 -0.003
C69 0.044 0.063 0.041 -0.021 -0.013 0.006
C74 0.040 0.114 0.047 -0.029 -0.014 0.012
C73 0.035 0.130 0.050 -0.037 -0.009 0.023
C71 0.045 0.081 0.040 -0.022 -0.015 0.015
C70 0.039 0.076 0.043 -0.021 -0.008 0.012
C62 0.164 0.031 0.063 0.000 0.035 0.000
N1 0.170 0.162 0.108 0.040 0.012 -0.017
C46 0.160 0.161 0.131 0.041 0.019 -0.030
C45 0.390 0.574 0.184 0.260 0.009 0.098
C44 0.105 0.132 0.139 0.047 -0.025 -0.031
O100 0.224 0.112 0.183 -0.040 -0.005 0.046
O101 0.064 0.092 0.094 -0.030 -0.006 -0.004
O21 0.219 0.135 0.183 0.028 -0.039 0.004
N2 0.144 0.239 0.136 -0.013 0.024 -0.061
C82 0.191 0.063 0.703 0.002 0.086 0.074
N3 0.050 0.050 0.050 0.000 0.001 0.000
C83 0.050 0.050 0.050 0.000 0.001 0.000

loop_
_atom_type_symbol
_atom_type_description
_atom_type_scat_dispersion_real
_atom_type_scat_dispersion_imag
_atom_type_scat_source
C C 0.0033 0.0016 'International Tables Vol C Tables 4.2.6.8 and 6.1.1.4'
H H 0.0000 0.0000 'International Tables Vol C Tables 4.2.6.8 and 6.1.1.4'
N N 0.0061 0.0033 'International Tables Vol C Tables 4.2.6.8 and 6.1.1.4'
O O 0.0106 0.0060 'International Tables Vol C Tables 4.2.6.8 and 6.1.1.4'
Ca Ca 0.2262 0.3064 'International Tables Vol C Tables 4.2.6.8 and 6.1.1.4'

loop_
_geom_angle_atom_site_label_1
_geom_angle_atom_site_label_2
_geom_angle_atom_site_label_3
_geom_angle
_geom_angle_site_symmetry_1
_geom_angle_site_symmetry_3
O4 Ca1 O2 90.4 . .
O4 Ca1 O5 85.0 . .
O2 Ca1 O5 96.8 . .
O4 Ca1 O3 158.9 . .
O2 Ca1 O3 99.6 . .
O5 Ca1 O3 75.4 . .
O4 Ca1 O14 91.6 . .
O2 Ca1 O14 173.6 . .
O5 Ca1 O14 77.4 . .
O3 Ca1 O14 76.6 . .
O4 Ca1 O1 115.6 . .
O2 Ca1 O1 104.6 . .
O5 Ca1 O1 149.7 . .
O3 Ca1 O1 80.0 . .
O14 Ca1 O1 79.9 . .
O4 Ca1 O2 76.7 . 2_655
O2 Ca1 O2 74.9 . 2_655
O5 Ca1 O2 159.7 . 2_655
O3 Ca1 O2 123.8 . 2_655
O14 Ca1 O2 111.4 . 2_655
O1 Ca1 O2 49.8 . 2_655
O4 Ca1 C1 94.3 . .
O2 Ca1 C1 92.4 . .
O5 Ca1 C1 170.7 . .
O3 Ca1 C1 103.8 . .
O14 Ca1 C1 93.4 . .
O1 Ca1 C1 25.2 . .
O2 Ca1 C1 25.1 2_655 .
O4 Ca1 Ca2 104.0 . .
O2 Ca1 Ca2 133.2 . .
O5 Ca1 Ca2 42.5 . .
O3 Ca1 Ca2 55.8 . .
O14 Ca1 Ca2 40.4 . .
O1 Ca1 Ca2 108.3 . .
O2 Ca1 Ca2 151.4 2_655 .
C1 Ca1 Ca2 129.4 . .
O4 Ca1 Ca1 67.5 . 2_655
O2 Ca1 Ca1 43.5 . 2_655
O5 Ca1 Ca1 127.9 . 2_655
O3 Ca1 Ca1 131.5 . 2_655
O14 Ca1 Ca1 142.6 . 2_655
O1 Ca1 Ca1 81.9 . 2_655
O2 Ca1 Ca1 35.7 2_655 2_655
C1 Ca1 Ca1 59.6 . 2_655
Ca2 Ca1 Ca1 169.2 . 2_655
O6 Ca2 O8 166.2 . .
O6 Ca2 O7 105.2 . .
O8 Ca2 O7 83.6 . .
O6 Ca2 O14 107.3 . .
O8 Ca2 O14 79.5 . .
O7 Ca2 O14 107.3 . .
O6 Ca2 O9 89.1 . .
O8 Ca2 O9 83.4 . .
O7 Ca2 O9 71.9 . .
O14 Ca2 O9 162.9 . .
O6 Ca2 O10 89.0 . .
O8 Ca2 O10 86.0 . .
O7 Ca2 O10 158.2 . .
O14 Ca2 O10 51.8 . .
O9 Ca2 O10 125.9 . .
O6 Ca2 O15 81.5 . .
O8 Ca2 O15 84.8 . .
O7 Ca2 O15 123.3 . .
O14 Ca2 O15 124.6 . .
O9 Ca2 O15 51.7 . .
O10 Ca2 O15 74.6 . .
O6 Ca2 O5 52.5 . .
O8 Ca2 O5 140.9 . .
O7 Ca2 O5 79.6 . .
O14 Ca2 O5 72.4 . .
O9 Ca2 O5 123.2 . .
O10 Ca2 O5 96.9 . .
O15 Ca2 O5 133.7 . .
O6 Ca2 C24 26.0 . .
O8 Ca2 C24 166.7 . .
O7 Ca2 C24 94.3 . .
O14 Ca2 C24 88.7 . .
O9 Ca2 C24 108.4 . .
O10 Ca2 C24 91.5 . .
O15 Ca2 C24 107.1 . .
O5 Ca2 C24 26.6 . .
O6 Ca2 C27 98.9 . .
O8 Ca2 C27 82.0 . .
O7 Ca2 C27 133.0 . .
O14 Ca2 C27 25.9 . .
O9 Ca2 C27 148.9 . .
O10 Ca2 C27 25.8 . .
O15 Ca2 C27 99.6 . .
O5 Ca2 C27 84.1 . .
C24 Ca2 C27 90.0 . .
O6 Ca2 C47 83.3 . .
O8 Ca2 C47 84.9 . .
O7 Ca2 C47 97.8 . .
O14 Ca2 C47 148.5 . .
O9 Ca2 C47 26.0 . .
O10 Ca2 C47 100.3 . .
O15 Ca2 C47 25.8 . .
O5 Ca2 C47 132.1 . .
C24 Ca2 C47 108.4 . .
C27 Ca2 C47 124.9 . .
O6 Ca2 O3 111.1 . .
O8 Ca2 O3 82.6 . .
O7 Ca2 O3 44.8 . .
O14 Ca2 O3 63.1 . .
O9 Ca2 O3 116.1 . .
O10 Ca2 O3 114.8 . .
O15 Ca2 O3 163.6 . .
O5 Ca2 O3 60.7 . .
C24 Ca2 O3 86.6 . .
C27 Ca2 O3 89.0 . .
C47 Ca2 O3 141.6 . .
O17 Ca3 O12 88.4 . .
O17 Ca3 O13 92.0 . .
O12 Ca3 O13 85.8 . .
O17 Ca3 O9 100.6 . .
O12 Ca3 O9 168.1 . .
O13 Ca3 O9 86.2 . .
O17 Ca3 O7 174.8 . .
O12 Ca3 O7 95.8 . .
O13 Ca3 O7 91.4 . .
O9 Ca3 O7 75.7 . .
O17 Ca3 O11 80.0 . .
O12 Ca3 O11 96.0 . .
O13 Ca3 O11 171.7 . .
O9 Ca3 O11 93.2 . .
O7 Ca3 O11 96.5 . .
O17 Ca3 Ca2 139.1 . .
O12 Ca3 Ca2 130.5 . .
O13 Ca3 Ca2 80.6 . .
O9 Ca3 Ca2 39.1 . .
O7 Ca3 Ca2 37.9 . .
O11 Ca3 Ca2 104.1 . .
O20 Ca4 O21 89.0 . .
O20 Ca4 O10 98.3 . .
O21 Ca4 O10 79.5 . .
O20 Ca4 O15 177.5 . .
O21 Ca4 O15 91.9 . .
O10 Ca4 O15 79.6 . .
O20 Ca4 O21 83.3 . 5_666
O21 Ca4 O21 72.8 . 5_666
O10 Ca4 O21 152.3 . 5_666
O15 Ca4 O21 99.3 . 5_666
O20 Ca4 O19 95.7 . .
O21 Ca4 O19 162.9 . .
O10 Ca4 O19 83.5 . .
O15 Ca4 O19 82.8 . .
O21 Ca4 O19 124.1 5_666 .
O20 Ca4 N2 83.5 . 5_666
O21 Ca4 N2 122.0 . 5_666
O10 Ca4 N2 158.4 . 5_666
O15 Ca4 N2 98.0 . 5_666
O21 Ca4 N2 49.3 5_666 5_666
O19 Ca4 N2 74.9 . 5_666
O20 Ca4 C80 82.5 . 5_666
O21 Ca4 C80 95.1 . 5_666
O10 Ca4 C80 174.5 . 5_666
O15 Ca4 C80 99.8 . 5_666
O21 Ca4 C80 22.3 5_666 5_666
O19 Ca4 C80 101.8 . 5_666
N2 Ca4 C80 26.9 5_666 5_666
O20 Ca4 Ca2 137.6 . .
O21 Ca4 Ca2 87.4 . .
O10 Ca4 Ca2 39.6 . .
O15 Ca4 Ca2 40.2 . .
O21 Ca4 Ca2 135.0 5_666 .
O19 Ca4 Ca2 78.0 . .
N2 Ca4 Ca2 132.7 5_666 .
C80 Ca4 Ca2 139.9 5_666 .
O20 Ca4 Ca4 85.1 . 5_666
O21 Ca4 Ca4 37.0 . 5_666
O10 Ca4 Ca4 116.5 . 5_666
O15 Ca4 Ca4 97.0 . 5_666
O21 Ca4 Ca4 35.8 5_666 5_666
O19 Ca4 Ca4 159.7 . 5_666
N2 Ca4 Ca4 85.0 5_666 5_666
C80 Ca4 Ca4 58.1 5_666 5_666
Ca2 Ca4 Ca4 114.7 . 5_666
C1 O1 Ca1 99.1 . .
C1 O2 Ca1 156.5 2_655 .
C1 O2 Ca1 85.9 2_655 2_655
Ca1 O2 Ca1 100.8 . 2_655
C21 O3 Ca1 137.2 . .
C21 O3 Ca2 78.7 . .
Ca1 O3 Ca2 84.6 . .
C19 O4 Ca1 135.2 . .
C24 O5 Ca1 148.9 . .
C24 O5 Ca2 88.2 . .
Ca1 O5 Ca2 99.1 . .
C24 O6 Ca2 97.4 . .
C21 O7 Ca3 141.2 . .
C21 O7 Ca2 111.2 . .
Ca3 O7 Ca2 105.5 . .
C47 O9 Ca3 155.8 . .
C47 O9 Ca2 94.6 . .
Ca3 O9 Ca2 104.3 . .
C27 O10 Ca4 155.6 . .
C27 O10 Ca2 92.2 . .
Ca4 O10 Ca2 103.4 . .
C54 O13 Ca3 135.2 . .
C27 O14 Ca1 135.5 . .
C27 O14 Ca2 94.2 . .
Ca1 O14 Ca2 100.6 . .
C47 O15 Ca4 163.5 . .
C47 O15 Ca2 92.3 . .
Ca4 O15 Ca2 102.0 . .
C68 O17 Ca3 139.1 . .
O21 C80 N2 102.3 . .
O21 C80 Ca4 46.5 . 5_666
N2 C80 Ca4 55.8 . 5_666
C44 O20 Ca4 137.7 . .
O16 C54 O13 122.2 . .
O16 C54 C55 117.9 . .
O13 C54 C55 119.9 . .
C60 C55 C56 115.7 . .
C60 C55 C54 123.3 . .
C56 C55 C54 121.0 . .
C55 C60 C59 122.1 . .
C58 C59 C60 120.4 . .
C57 C58 C59 115.4 . .
C57 C58 C61 123.8 . .
C59 C58 C61 120.7 . .
C62 C61 C63 117.2 . .
C62 C61 C58 123.4 . .
C63 C61 C58 119.4 . .
C64 C63 C61 122.1 . .
C63 C64 C63 118.2 . 2_656
C63 C64 C65 120.9 . .
C63 C64 C65 120.9 2_656 .
C66 C65 C66 115.2 2_656 .
C66 C65 C64 122.4 2_656 .
C66 C65 C64 122.4 . .
C67 C66 C65 122.5 . .
C66 C67 C20 121.3 . 5_666
C67 C20 C67 117.3 6_565 5_666
C67 C20 C19 121.4 6_565 .
C67 C20 C19 121.4 5_666 .
O4 C19 O4 124.7 . 2_655
O4 C19 C20 117.7 . .
O4 C19 C20 117.7 2_655 .
C48 C53 C52 119.7 . .
C51 C52 C53 122.5 . .
C52 C51 C50 116.6 . .
C52 C51 C11 121.9 . 8_566
C50 C51 C11 121.5 . 8_566
C10 C11 C12 118.5 . .
C10 C11 C51 120.5 . 8_465
C12 C11 C51 120.9 . 8_465
C13 C12 C11 121.1 . .
C12 C13 C14 118.4 . .
C12 C13 C15 121.3 . .
C14 C13 C15 120.2 . .
C17 C15 C16 118.4 . .
C17 C15 C13 122.4 . .
C16 C15 C13 119.2 . .
C15 C17 C18 121.2 . .
C25 C18 C17 120.1 3_455 .
C26 C25 C18 119.2 . 3_545
C26 C25 C24 119.4 . .
C18 C25 C24 121.4 3_545 .
O6 C24 O5 121.3 . .
O6 C24 C25 119.3 . .
O5 C24 C25 119.4 . .
O6 C24 Ca2 56.5 . .
O5 C24 Ca2 65.2 . .
C25 C24 Ca2 171.3 . .
C55 C56 C57 121.8 . .
C58 C57 C56 124.5 . .
O2 C1 O1 123.0 2_655 .
O2 C1 C2 117.7 2_655 .
O1 C1 C2 119.3 . .
O2 C1 Ca1 69.0 2_655 .
O1 C1 Ca1 55.8 . .
C2 C1 Ca1 163.5 . .
O15 C47 O9 121.0 . .
O15 C47 C48 120.2 . .
O9 C47 C48 118.8 . .
O15 C47 Ca2 62.0 . .
O9 C47 Ca2 59.4 . .
C48 C47 Ca2 176.2 . .
C30 C29 C28 120.3 . .
C33 C28 C29 119.5 . .
C33 C28 C27 120.8 . .
C29 C28 C27 119.6 . .
O10 C27 O14 121.8 . .
O10 C27 C28 119.6 . .
O14 C27 C28 118.6 . .
O10 C27 Ca2 62.0 . .
O14 C27 Ca2 59.8 . .
C28 C27 Ca2 178.1 . .
C28 C33 C32 119.9 . .
C33 C32 C31 121.2 . .
C30 C31 C32 118.1 . .
C30 C31 C34 120.5 . .
C32 C31 C34 121.3 . .
C35 C34 C39 117.9 . .
C35 C34 C31 119.6 . .
C39 C34 C31 122.4 . .
C38 C39 C34 120.9 . .
C37 C38 C39 118.8 . .
C37 C38 C40 120.9 . .
C39 C38 C40 120.3 . .
C38 C37 C36 122.2 . .
C35 C36 C37 117.9 . .
C35 C36 C72 119.6 . 8_465
C37 C36 C72 122.4 . 8_465
C36 C35 C34 122.2 . .
C71 C72 C73 117.9 . .
C71 C72 C36 120.4 . 8_566
C73 C72 C36 121.8 . 8_566
C41 C40 C42 117.6 . .
C41 C40 C38 122.0 . .
C42 C40 C38 120.3 . .
C43 C42 C40 120.3 . .
C42 C43 C22 121.3 . 3_445
C23 C22 C43 118.8 . 3
C23 C22 C21 119.3 . .
C43 C22 C21 121.9 3 .
O3 C21 O7 123.1 . .
O3 C21 C22 118.9 . .
O7 C21 C22 118.0 . .
O3 C21 Ca2 78.4 . .
O7 C21 Ca2 46.5 . .
C22 C21 Ca2 159.4 . .
C22 C23 C41 120.9 . 3
C23 C41 C40 121.1 3_445 .
C29 C30 C31 120.9 . .
C8 C2 C3 118.3 . .
C8 C2 C1 122.4 . .
C3 C2 C1 119.3 . .
C6 C8 C2 121.8 . .
C8 C6 C5 121.3 . .
C4 C5 C6 115.8 . .
C4 C5 C9 120.9 . .
C6 C5 C9 123.3 . .
C14 C9 C10 116.6 . .
C14 C9 C5 121.5 . .
C10 C9 C5 121.8 . .
C9 C14 C13 123.1 . .
C11 C10 C9 122.3 . .
C3 C4 C5 122.5 . .
C4 C3 C2 120.0 . .
C49 C50 C51 121.1 . .
C48 C49 C50 121.5 . .
C49 C48 C53 118.6 . .
C49 C48 C47 120.8 . .
C53 C48 C47 120.6 . .
C15 C16 C26 120.8 . 3_455
C25 C26 C16 120.3 . 3_545
O18 C68 O17 124.7 . .
O18 C68 C69 118.4 . .
O17 C68 C69 116.9 . .
C74 C69 C70 118.5 . .
C74 C69 C68 121.1 . .
C70 C69 C68 120.5 . .
C73 C74 C69 121.3 . .
C74 C73 C72 121.2 . .
C72 C71 C70 120.8 . .
C71 C70 C69 120.2 . .
C61 C62 C61 123.2 . 2_656
C44 N1 C46 117.2 . .
C44 N1 C45 115.2 . .
C46 N1 C45 127.5 . .
O20 C44 N1 127.4 . .
C80 O21 Ca4 141.5 . .
C80 O21 Ca4 111.2 . 5_666
Ca4 O21 Ca4 107.2 . 5_666
C80 N2 Ca4 97.3 . 5_666
C83 N3 C82 106.2 . .

loop_
_geom_bond_atom_site_label_1
_geom_bond_atom_site_label_2
_geom_bond_distance
_geom_bond_site_symmetry_2
Ca1 O4 2.2920 .
Ca1 O2 2.3097 .
Ca1 O5 2.3645 .
Ca1 O3 2.4054 .
Ca1 O14 2.4059 .
Ca1 O1 2.4377 .
Ca1 O2 2.7252 2_655
Ca1 C1 2.9114 .
Ca1 Ca2 3.7591 .
Ca1 Ca1 3.8873 2_655
Ca2 O6 2.3824 .
Ca2 O8 2.4027 .
Ca2 O7 2.4328 .
Ca2 O14 2.4788 .
Ca2 O9 2.4822 .
Ca2 O10 2.5258 .
Ca2 O15 2.5398 .
Ca2 O5 2.5708 .
Ca2 C24 2.8316 .
Ca2 C27 2.8596 .
Ca2 C47 2.8755 .
Ca2 O3 3.1247 .
Ca3 O17 2.2954 .
Ca3 O12 2.3251 .
Ca3 O13 2.3426 .
Ca3 O9 2.3468 .
Ca3 O7 2.3570 .
Ca3 O11 2.3615 .
Ca4 O20 2.3742 .
Ca4 O21 2.3778 .
Ca4 O10 2.3795 .
Ca4 O15 2.4152 .
Ca4 O21 2.4499 5_666
Ca4 O19 2.4716 .
Ca4 N2 2.6272 5_666
Ca4 C80 3.1508 5_666
Ca4 Ca4 3.8863 5_666
O1 C1 1.2534 .
O2 C1 1.2393 2_655
O2 Ca1 2.7252 2_655
O3 C21 1.2415 .
O4 C19 1.2592 .
O5 C24 1.2694 .
O6 C24 1.2531 .
O7 C21 1.2734 .
O9 C47 1.2645 .
O10 C27 1.2465 .
O13 C54 1.2463 .
O14 C27 1.2541 .
O15 C47 1.2504 .
O16 C54 1.2370 .
O17 C68 1.2416 .
O18 C68 1.2402 .
C80 O21 1.2836 .
C80 N2 1.4391 .
C80 Ca4 3.1509 5_666
O20 C44 1.1769 .
C54 C55 1.5004 .
C55 C60 1.3024 .
C55 C56 1.3159 .
C60 C59 1.4538 .
C59 C58 1.3080 .
C58 C57 1.3066 .
C58 C61 1.4939 .
C61 C62 1.3762 .
C61 C63 1.4222 .
C63 C64 1.3754 .
C64 C63 1.3754 2_656
C64 C65 1.4732 .
C65 C66 1.3976 2_656
C65 C66 1.3976 .
C66 C67 1.3552 .
C67 C20 1.3835 5_666
C20 C67 1.3835 6_565
C20 C67 1.3835 5_666
C20 C19 1.4833 .
C19 O4 1.2593 2_655
C53 C48 1.3798 .
C53 C52 1.3933 .
C52 C51 1.3762 .
C51 C50 1.3888 .
C51 C11 1.4959 8_566
C11 C10 1.3815 .
C11 C12 1.3947 .
C11 C51 1.4958 8_465
C12 C13 1.3946 .
C13 C14 1.3946 .
C13 C15 1.4873 .
C15 C17 1.3730 .
C15 C16 1.3845 .
C17 C18 1.3864 .
C18 C25 1.3812 3_455
C25 C26 1.3763 .
C25 C18 1.3813 3_545
C25 C24 1.4900 .
C56 C57 1.3745 .
C1 O2 1.2393 2_655
C1 C2 1.5025 .
C47 C48 1.5068 .
C29 C30 1.3862 .
C29 C28 1.3962 .
C28 C33 1.3860 .
C28 C27 1.4987 .
C33 C32 1.3914 .
C32 C31 1.3981 .
C31 C30 1.3960 .
C31 C34 1.4813 .
C34 C35 1.4022 .
C34 C39 1.4030 .
C39 C38 1.3973 .
C38 C37 1.3733 .
C38 C40 1.4898 .
C37 C36 1.3987 .
C36 C35 1.3770 .
C36 C72 1.4912 8_465
C72 C71 1.3798 .
C72 C73 1.4048 .
C72 C36 1.4911 8_566
C40 C41 1.3902 .
C40 C42 1.4205 .
C42 C43 1.3768 .
C43 C22 1.3835 3_445
C22 C23 1.3814 .
C22 C43 1.3836 3
C22 C21 1.5019 .
C23 C41 1.3842 3
C41 C23 1.3842 3_445
C2 C8 1.3749 .
C2 C3 1.3934 .
C8 C6 1.3724 .
C6 C5 1.4169 .
C5 C4 1.3939 .
C5 C9 1.4823 .
C9 C14 1.3738 .
C9 C10 1.4226 .
C4 C3 1.3877 .
C50 C49 1.3874 .
C49 C48 1.3607 .
C16 C26 1.3880 3_455
C26 C16 1.3880 3_545
C68 C69 1.5035 .
C69 C74 1.3760 .
C69 C70 1.3992 .
C74 C73 1.3639 .
C71 C70 1.3960 .
C62 C61 1.3763 2_656
N1 C44 1.3692 .
N1 C46 1.4083 .
N1 C45 1.4471 .
O21 Ca4 2.4500 5_666
N2 Ca4 2.6273 5_666
C82 N3 1.5463 .
N3 C83 1.5334 .
